data_1535641
loop_
_publ_author_name
'Huang, F.Q.'
'Deng, B.'
'Ibers, J.A.'

_publ_section_title
;
 Syntheses and structures of six compounds in the A2 Li M S4 (A = K, Rb,
 Cs; M = V, Nb, Ta) family
;
_journal_name_full 'Journal of Solid State Chemistry'
_journal_page_first 194
_journal_page_last 199
_journal_volume 178
_journal_year 2005
_chemical_formula_sum 'Cs2 Li Nb S4'
_space_group_IT_number 2
_symmetry_space_group_name_Hall '-P 1'
_symmetry_space_group_name_H-M 'P -1'
_cell_angle_alpha 96.65
_cell_angle_beta 92.239
_cell_angle_gamma 91.279
_cell_formula_units_Z 2
_cell_length_a 6.9186
_cell_length_b 7.2518
_cell_length_c 9.7609
_cell_volume 485.883
_citation_journal_id_ASTM JSSCBI
_cod_data_source_file Huang_JSSCBI_2005_1686.cif
_cod_data_source_block Cs2Li1Nb1S4
_cod_original_cell_volume 485.8828
_cod_original_formula_sum 'Cs2 Li1 Nb1 S4'
_cod_database_code 1535641

loop_
_symmetry_equiv_pos_as_xyz
x,y,z
-x,-y,-z

loop_
_atom_site_label
_atom_site_type_symbol
_atom_site_fract_x
_atom_site_fract_y
_atom_site_fract_z
_atom_site_occupancy
_atom_site_U_iso_or_equiv
Cs1 Cs+1 0.12754 0.19975 0.65698 1 0.0
S4 S-2 0.3962 0.55635 0.32244 1 0.0
Nb1 Nb+5 0.21664 0.29151 0.24869 1 0.0
S2 S-2 0.19719 0.25163 0.01567 1 0.0
S1 S-2 0.08518 0.69982 0.66776 1 0.0
Li1 Li+1 0.5985 0.3198 0.431 1 0.0
S3 S-2 0.37922 0.05706 0.33012 1 0.0
Cs2 Cs+1 0.3032 0.75398 0.00533 1 0.0
